data_1551398
loop_
_publ_author_name
'David L. Niquille'
'Douglas A. Hansen'
'Takahiro Mori'
'David Fercher'
'Hajo Kries'
'Donald Hilvert'

_publ_section_title
;
 Nonribosomal biosynthesis of backbone-modified peptides
;
_journal_name_full 'Nature Chemistry'
_journal_page_first 282
_journal_page_last 287
_journal_paper_doi 10.1038/nchem.2891
_journal_volume 10
_journal_year 2018
_chemical_absolute_configuration ad
_chemical_formula_moiety 'C17 H18 N2 O3'
_chemical_formula_sum 'C17 H18 N2 O3'
_chemical_formula_weight 298.33
_space_group_crystal_system monoclinic
_space_group_IT_number 4
_space_group_name_Hall 'P 2yb'
_space_group_name_H-M_alt 'P 1 21 1'
_atom_sites_solution_hydrogens mixed
_atom_sites_solution_primary dual
_cell_angle_alpha 90
_cell_angle_beta 112.6870(10)
_cell_angle_gamma 90
_cell_formula_units_Z 2
_cell_length_a 10.53110(10)
_cell_length_b 6.79350(10)
_cell_length_c 10.90170(10)
_cell_measurement_reflns_used 51591
_cell_measurement_temperature 100.0(1)
_cell_measurement_theta_max 78.8470
_cell_measurement_theta_min 4.3740
_cell_volume 719.593(15)
_computing_cell_refinement 'CrysAlisPro 1.171.39.28c (Rigaku OD, 2015)'
_computing_data_collection 'CrysAlisPro 1.171.39.28c (Rigaku OD, 2015)'
_computing_data_reduction 'CrysAlisPro 1.171.39.28c (Rigaku OD, 2015)'
_computing_molecular_graphics 'Olex2 (Dolomanov et al., 2009)'
_computing_publication_material 'Olex2 (Dolomanov et al., 2009)'
_computing_structure_refinement 'XL (Sheldrick, 2008)'
_computing_structure_solution 'XT (Sheldrick, 2015)'
_diffrn_ambient_environment N~2~
_diffrn_ambient_temperature 100.0(1)
_diffrn_detector 'CCD plate'
_diffrn_detector_type 'Pilatus 300K'
_diffrn_measured_fraction_theta_full 1.000
_diffrn_measured_fraction_theta_max 0.994
_diffrn_measurement_details
;
List of Runs (angles in degrees, time in seconds):

  # Type    Start    End  Width  t~exp~   \w     \q     \k     \f   Frames
--------------------------------------------------------------------------
  1  \w     28.00 115.00   0.50    0.25    --   50.21  77.00 120.00  174
  2  \w     93.00 178.00   0.50    0.25    --  107.75  57.00 150.00  170
  3  \w     98.00 178.00   0.50    0.25    --  107.75  38.00  60.00  160
  4  \w     98.00 178.00   0.50    0.25    --  107.75  38.00 -90.00  160
  5  \w     98.00 178.00   0.50    0.25    --  107.75  38.00-120.00  160
  6  \w     98.00 178.00   0.50    0.25    --  107.75  38.00  30.00  160
  7  \w     98.00 178.00   0.50    0.25    --  107.75  38.00 120.00  160
  8  \w     98.00 178.00   0.50    0.25    --  107.75  38.00  90.00  160
  9  \w     98.00 178.00   0.50    0.25    --  107.75  38.00 -30.00  160
 10  \w     98.00 178.00   0.50    0.25    --  107.75  38.00 -60.00  160
 11  \w     98.00 178.00   0.50    0.25    --  107.75  38.00-180.00  160
 12  \w     85.00 173.00   0.50    0.25    --  107.75  77.00   0.00  176
 13  \w     93.00 178.00   0.50    0.25    --  107.75  57.00 120.00  170
 14  \w     85.00 173.00   0.50    0.25    --  107.75  77.00 -30.00  176
 15  \w     93.00 178.00   0.50    0.25    --  107.75  57.00-180.00  170
 16  \w     85.00 173.00   0.50    0.25    --  107.75  77.00-150.00  176
 17  \w     93.00 178.00   0.50    0.25    --  107.75  57.00 -30.00  170
 18  \w     85.00 173.00   0.50    0.25    --  107.75  77.00  60.00  176
 19  \w     93.00 178.00   0.50    0.25    --  107.75  57.00  90.00  170
 20  \w     85.00 173.00   0.50    0.25    --  107.75  77.00 -90.00  176
 21  \w     93.00 178.00   0.50    0.25    --  107.75  57.00 -90.00  170
 22  \w     85.00 173.00   0.50    0.25    --  107.75  77.00-120.00  176
 23  \w     93.00 178.00   0.50    0.25    --  107.75  57.00  30.00  170
 24  \w     85.00 173.00   0.50    0.25    --  107.75  77.00 -60.00  176
 25  \w     93.00 178.00   0.50    0.25    --  107.75  57.00  60.00  170
 26  \w     85.00 173.00   0.50    0.25    --  107.75  77.00  30.00  176
 27  \w     85.00 173.00   0.50    0.25    --  107.75  77.00  90.00  176
 28  \w     72.00 158.00   0.50    0.25    --   86.00  55.00 -29.19  172
 29  \w     85.00 173.00   0.50    0.25    --  107.75  77.00-180.00  176
 30  \w     39.00 111.00   0.50    0.25    --  107.75 -99.00-180.00  144
 31  \w     43.00 130.00   0.50    0.25    --  107.75 -77.00-180.00  174
 32  \w     37.00  84.00   0.50    0.25    --  107.75 -57.00-150.00   94
 33  \w     37.00  84.00   0.50    0.25    --  107.75 -57.00 -90.00   94
 34  \w     43.00 130.00   0.50    0.25    --  107.75 -77.00 -30.00  174
 35  \w     39.00 111.00   0.50    0.25    --  107.75 -99.00  30.00  144
 36  \w     38.00 121.00   0.50    0.25    --  107.75-125.00   0.00  166
 37  \w     39.00 111.00   0.50    0.25    --  107.75 -99.00 120.00  144
 38  \w     37.00  84.00   0.50    0.25    --  107.75 -57.00   0.00   94
 39  \w     40.00 125.00   0.50    0.25    --   50.21  19.00   0.00  170
 40  \w     51.00 139.00   0.50    0.25    --   74.00  78.00 139.05  176
 41  \w     40.00 125.00   0.50    0.25    --   50.21  38.00  90.00  170
 42  \w     40.00 125.00   0.50    0.25    --   50.21  38.00 -90.00  170
 43  \w     51.00 139.00   0.50    0.25    --   74.00  78.00-139.19  176
 44  \w     37.00 165.00   0.50    0.25    --  107.75   0.00   0.00  256
 45  \w     38.00 121.00   0.50    0.25    --  107.75-125.00-180.00  166
 46  \w     37.00 165.00   0.50    0.25    --  107.75   0.00 -60.00  256
 47  \w     37.00 165.00   0.50    0.25    --  107.75   0.00 -60.00  256
 48  \w     37.00 116.00   0.50    0.25    --  107.75   0.00 -30.00  158
 49  \w     37.00 165.00   0.50    0.25    --  107.75   0.00 -30.00  256
 50  \w     37.00 165.00   0.50    0.25    --  107.75   0.00 -90.00  256
 51  \w     37.00 165.00   0.50    0.25    --  107.75   0.00  30.00  256
 52  \w     37.00 165.00   0.50    0.25    --  107.75   0.00-180.00  256
 53  \w     37.00 165.00   0.50    0.25    --  107.75   0.00-120.00  256
 54  \w     37.00 165.00   0.50    0.25    --  107.75   0.00 120.00  256
 55  \w     37.00 165.00   0.50    0.25    --  107.75   0.00 150.00  256
 56  \w     37.00 165.00   0.50    0.25    --  107.75   0.00 -90.00  256
 57  \w     37.00 165.00   0.50    0.25    --  107.75   0.00-150.00  256
 58  \w     37.00 165.00   0.50    0.25    --  107.75   0.00-150.00  256
 59  \w     37.00 165.00   0.50    0.25    --  107.75   0.00-120.00  256
 60  \w     37.00 165.00   0.50    0.25    --  107.75   0.00  90.00  256
 61  \w     37.00 165.00   0.50    0.25    --  107.75   0.00  60.00  256
 62  \w     37.00 165.00   0.50    0.25    --  107.75   0.00-180.00  256
 63  \w     28.00 115.00   0.50    0.25    --   50.21  77.00-120.00  174
 64  \w    -24.00  49.00   0.50    0.25    --   50.21 -38.00-150.00  146
 65  \w    -67.00  31.00   0.50    0.25    --  -34.00  98.00  47.11  196
 66  \w    -95.00  -9.00   0.50    0.25    --  -70.00 125.00 150.00  172
 67  \w   -125.00 -40.00   0.50    0.25    --  -50.21 -38.00 -90.00  170
 68  \w   -115.00 -28.00   0.50    0.25    --  -50.21 -77.00   0.00  174
 69  \w   -115.00 -28.00   0.50    0.25    --  -50.21 -77.00-180.00  174
 70  \w   -121.00 -35.00   0.50    0.25    --  -50.21 -57.00 -90.00  172
 71  \w   -115.00 -28.00   0.50    0.25    --  -50.21 -77.00  60.00  174
 72  \w   -121.00 -35.00   0.50    0.25    --  -50.21 -57.00  60.00  172
 73  \w   -127.00 -38.00   0.50    0.25    --  -62.00 -79.00  -8.89  178
 74  \w   -121.00 -35.00   0.50    0.25    --  -50.21 -57.00-150.00  172
 75  \w   -127.00 -38.00   0.50    0.25    --  -62.00 -79.00 -45.41  178
 76  \w   -132.00 -45.00   0.50    0.25    --  -66.00 -74.00 -63.42  174
 77  \w   -135.00 -47.00   0.50    0.25    --  -70.00 -77.00 -90.00  176
 78  \w   -135.00 -47.00   0.50    0.25    --  -70.00 -77.00-150.00  176
 79  \w   -135.00 -47.00   0.50    0.25    --  -70.00 -77.00 -30.00  176
 80  \w   -136.00 -46.00   0.50    0.25    --  -70.00 -80.00  78.52  180
 81  \w   -135.00 -47.00   0.50    0.25    --  -70.00 -77.00  30.00  176
 82  \w   -135.00 -47.00   0.50    0.25    --  -70.00 -77.00 -60.00  176
 83  \w   -135.00 -46.00   0.50    0.25    --  -70.00 -79.00 129.15  178
 84  \w   -137.00 -49.00   0.50    0.25    --  -70.00 -72.00 -22.29  176
 85  \w   -131.00 -42.00   0.50    0.25    --  -66.00 -79.00  93.39  178
 86  \w   -135.00 -47.00   0.50    0.25    --  -70.00 -77.00  51.18  176
 87  \w   -141.00 -55.00   0.50    0.25    --  -70.00 -57.00 150.00  172
 88  \w   -135.00 -47.00   0.50    0.25    --  -70.00 -77.00  90.00  176
 89  \w   -135.00 -47.00   0.50    0.25    --  -70.00 -77.00   0.00  176
 90  \w   -139.00 -82.00   0.50    0.25    --  -70.00 -99.00-180.00  114
 91  \w   -135.00 -47.00   0.50    0.25    --  -70.00 -78.00-109.16  176
 92  \w   -135.00 -47.00   0.50    0.25    --  -70.00 -77.00-120.00  176
 93  \w   -132.00 -44.00   0.50    0.25    --  -66.00 -75.00  25.95  176
 94  \w   -135.00 -47.00   0.50    0.25    --  -70.00 -77.00 150.00  176
 95  \w   -136.00 -48.00   0.50    0.25    --  -70.00 -75.00   9.74  176
 96  \w   -131.00 -42.00   0.50    0.25    --  -66.00 -79.00-108.45  178
 97  \w   -135.00 -47.00   0.50    0.25    --  -70.00 -77.00 -74.04  176
 98  \w   -137.00 -50.00   0.50    0.25    --  -70.00 -71.00 -62.84  174
 99  \w   -145.00 -59.00   0.50    0.25    --  -70.00 -19.00  90.00  172
100  \w   -141.00 -55.00   0.50    0.25    --  -70.00 -57.00 120.00  172
101  \w   -135.00 -47.00   0.50    0.25    --  -70.00 -77.00 113.39  176
102  \w   -136.00 -49.00   0.50    0.25    --  -70.00 -74.00 -22.08  174
103  \w   -135.00 -47.00   0.50    0.25    --  -70.00 -77.00-180.00  176
104  \w   -135.00 -47.00   0.50    0.25    --  -70.00 -78.00-155.25  176
105  \w   -145.00 -59.00   0.50    0.25    --  -70.00 -19.00 -30.00  172
106  \w   -145.00 -60.00   0.50    0.25    --  -70.00 -38.00  60.00  170
107  \w   -145.00 -60.00   0.50    0.25    --  -70.00 -38.00 -30.00  170
;
_diffrn_measurement_device 'four-circle diffractometer'
_diffrn_measurement_device_type 'XtaLAB Synergy, Dualflex, Pilatus 300K'
_diffrn_measurement_method '\w scans'
_diffrn_orient_matrix_type 'CrysAlisPro convention (1999,Acta A55,543-557)'
_diffrn_orient_matrix_UB_11 0.0058065000
_diffrn_orient_matrix_UB_12 0.0134438000
_diffrn_orient_matrix_UB_13 -0.1387899000
_diffrn_orient_matrix_UB_21 -0.1584264000
_diffrn_orient_matrix_UB_22 -0.0014340000
_diffrn_orient_matrix_UB_23 -0.0642973000
_diffrn_orient_matrix_UB_31 -0.0013995000
_diffrn_orient_matrix_UB_32 0.2264113000
_diffrn_orient_matrix_UB_33 0.0078472000
_diffrn_radiation_monochromator mirror
_diffrn_radiation_probe x-ray
_diffrn_radiation_type CuK\a
_diffrn_radiation_wavelength 1.54184
_diffrn_reflns_av_R_equivalents 0.0307
_diffrn_reflns_av_unetI/netI 0.0112
_diffrn_reflns_Laue_measured_fraction_full 1.000
_diffrn_reflns_Laue_measured_fraction_max 0.994
_diffrn_reflns_limit_h_max 13
_diffrn_reflns_limit_h_min -13
_diffrn_reflns_limit_k_max 8
_diffrn_reflns_limit_k_min -7
_diffrn_reflns_limit_l_max 13
_diffrn_reflns_limit_l_min -13
_diffrn_reflns_number 56301
_diffrn_reflns_point_group_measured_fraction_full 0.980
_diffrn_reflns_point_group_measured_fraction_max 0.953
_diffrn_reflns_theta_full 67.684
_diffrn_reflns_theta_max 79.225
_diffrn_reflns_theta_min 4.396
_diffrn_source 'micro-focus sealed X-ray tube'
_diffrn_source_type 'PhotonJet (Cu) X-ray Source'
_exptl_absorpt_coefficient_mu 0.778
_exptl_absorpt_correction_T_max 1.000
_exptl_absorpt_correction_T_min 0.627
_exptl_absorpt_correction_type gaussian
_exptl_absorpt_process_details
;
CrysAlisPro 1.171.39.28c (Rigaku Oxford Diffraction, 2015)
Numerical absorption correction based on gaussian integration over
			a multifaceted crystal model
Empirical absorption correction using spherical harmonics,
 implemented in SCALE3 ABSPACK scaling algorithm.
;
_exptl_crystal_colour 'clear colourless'
_exptl_crystal_colour_lustre clear
_exptl_crystal_colour_primary colourless
_exptl_crystal_density_diffrn 1.377
_exptl_crystal_description plate
_exptl_crystal_F_000 316
_exptl_crystal_size_max 0.233
_exptl_crystal_size_mid 0.121
_exptl_crystal_size_min 0.052
_refine_diff_density_max 0.177
_refine_diff_density_min -0.186
_refine_diff_density_rms 0.037
_refine_ls_abs_structure_details
;
 Flack x determined using 1276 quotients [(I+)-(I-)]/[(I+)+(I-)]
 (Parsons, Flack and Wagner, Acta Cryst. B69 (2013) 249-259).
;
_refine_ls_abs_structure_Flack -0.01(4)
_refine_ls_extinction_coef .
_refine_ls_extinction_method none
_refine_ls_goodness_of_fit_ref 1.045
_refine_ls_hydrogen_treatment mixed
_refine_ls_matrix_type full
_refine_ls_number_parameters 202
_refine_ls_number_reflns 2972
_refine_ls_number_restraints 2
_refine_ls_restrained_S_all 1.045
_refine_ls_R_factor_all 0.0266
_refine_ls_R_factor_gt 0.0266
_refine_ls_shift/su_max 0.000
_refine_ls_shift/su_mean 0.000
_refine_ls_structure_factor_coef Fsqd
_refine_ls_weighting_details 'w=1/[\s^2^(Fo^2^)+(0.0418P)^2^+0.1614P] where P=(Fo^2^+2Fc^2^)/3'
_refine_ls_weighting_scheme calc
_refine_ls_wR_factor_gt 0.0705
_refine_ls_wR_factor_ref 0.0706
_reflns_Friedel_coverage 0.765
_reflns_Friedel_fraction_full 0.955
_reflns_Friedel_fraction_max 0.903
_reflns_number_gt 2958
_reflns_number_total 2972
_reflns_threshold_expression 'I > 2\s(I)'
_cod_data_source_file nchem.2891-s3.cif
_cod_data_source_block h060617_1_1
_cod_database_code 1551398
_chemical_oxdiff_formula 'C17H18 N2 O3'
_shelx_space_group_comment
;
The symmetry employed for this shelxl refinement is uniquely defined
by the following loop, which should always be used as a source of
symmetry information in preference to the above space-group names.
They are only intended as comments.
;
_diffrn_oxdiff_ac3_digest_frames
;
019201c29377208eb24e10404c21493e39194703910
;
_reflns_odcompleteness_completeness 100.00
_reflns_odcompleteness_iscentric 1
_reflns_odcompleteness_theta 66.97
_olex2_refinement_description
;
1. Fixed Uiso
 At 1.2 times of:
  All C(H) groups, All C(H,H) groups, All N(H) groups
2. Restrained distances
 N1-H1
 0.93 with sigma of 0.02
3.a Ternary CH refined with riding coordinates:
 C3(H3), C14(H14)
3.b Secondary CH2 refined with riding coordinates:
 C10(H10A,H10B), C12(H12A,H12B), C13(H13A,H13B), C15(H15A,H15B), C17(H17A,H17B)
3.c Aromatic/amide H refined with riding coordinates:
 C2(H2), C5(H5), C8(H8), C9(H9)
3.d :
 C16(H16)
;

loop_
_space_group_symop_operation_xyz
'x, y, z'
'-x, y+1/2, -z'

loop_
_atom_site_label
_atom_site_type_symbol
_atom_site_fract_x
_atom_site_fract_y
_atom_site_fract_z
_atom_site_U_iso_or_equiv
_atom_site_adp_type
_atom_site_occupancy
_atom_site_site_symmetry_order
_atom_site_calc_flag
_atom_site_refinement_flags_posn
_atom_site_refinement_flags_adp
_atom_site_refinement_flags_occupancy
_atom_site_disorder_assembly
_atom_site_disorder_group
O1 O 0.63154(13) 0.14938(19) 0.55204(12) 0.0232(3) Uani 1 1 d . . . . .
O2 O 0.28550(11) 0.56953(18) 1.03166(10) 0.0182(3) Uani 1 1 d . . . . .
O3 O 0.90278(12) 0.8506(2) 0.74699(12) 0.0235(3) Uani 1 1 d . . . . .
N1 N 0.67697(14) 0.3431(2) 0.73008(13) 0.0170(3) Uani 1 1 d D . . . .
H1 H 0.666(2) 0.235(3) 0.7707(19) 0.020 Uiso 1 1 d DR . . . .
N2 N 0.80411(14) 0.6159(2) 0.59365(13) 0.0182(3) Uani 1 1 d . . . . .
C1 C 0.37805(15) 0.5493(2) 0.97100(15) 0.0153(3) Uani 1 1 d . . . . .
C2 C 0.51584(16) 0.5544(3) 1.05615(14) 0.0166(3) Uani 1 1 d . . . . .
H2 H 0.5404 0.5657 1.1493 0.020 Uiso 1 1 calc R . . . .
C3 C 0.69397(15) 0.5209(3) 0.81155(14) 0.0170(3) Uani 1 1 d . . . . .
H3 H 0.7857 0.5139 0.8871 0.020 Uiso 1 1 calc R . . . .
C4 C 0.66580(15) 0.3124(3) 0.60421(16) 0.0171(3) Uani 1 1 d . . . . .
C5 C 0.44472(16) 0.5127(3) 0.78499(15) 0.0170(3) Uani 1 1 d . . . . .
H5 H 0.4202 0.4960 0.6921 0.020 Uiso 1 1 calc R . . . .
C6 C 0.58317(16) 0.5233(3) 0.86875(15) 0.0161(3) Uani 1 1 d . . . . .
C7 C 0.80687(16) 0.7351(3) 0.69267(16) 0.0177(3) Uani 1 1 d . . . . .
C8 C 0.61758(16) 0.5429(3) 1.00520(15) 0.0172(3) Uani 1 1 d . . . . .
H8 H 0.7116 0.5484 1.0638 0.021 Uiso 1 1 calc R . . . .
C9 C 0.34135(15) 0.5261(3) 0.83485(15) 0.0165(3) Uani 1 1 d . . . . .
H9 H 0.2472 0.5194 0.7766 0.020 Uiso 1 1 calc R . . . .
C10 C 0.14313(16) 0.5972(3) 0.94640(17) 0.0204(4) Uani 1 1 d . . . . .
H10A H 0.1370 0.6933 0.8761 0.024 Uiso 1 1 calc R . . . .
H10B H 0.0935 0.6529 0.9992 0.024 Uiso 1 1 calc R . . . .
C11 C 0.07590(17) 0.4132(3) 0.88398(17) 0.0208(4) Uani 1 1 d . . . . .
C12 C 0.73798(17) 0.3935(3) 0.41471(16) 0.0210(3) Uani 1 1 d . . . . .
H12A H 0.7915 0.2709 0.4459 0.025 Uiso 1 1 calc R . . . .
H12B H 0.6575 0.3653 0.3319 0.025 Uiso 1 1 calc R . . . .
C13 C 0.68754(17) 0.7130(3) 0.73565(17) 0.0187(3) Uani 1 1 d . . . . .
H13A H 0.6004 0.7166 0.6561 0.022 Uiso 1 1 calc R . . . .
H13B H 0.6871 0.8257 0.7931 0.022 Uiso 1 1 calc R . . . .
C14 C 0.69231(16) 0.4780(3) 0.52191(15) 0.0167(3) Uani 1 1 d . . . . .
H14 H 0.6053 0.5542 0.4776 0.020 Uiso 1 1 calc R . . . .
C15 C 0.82718(18) 0.5552(3) 0.39224(16) 0.0229(4) Uani 1 1 d . . . . .
H15A H 0.8905 0.5016 0.3530 0.027 Uiso 1 1 calc R . . . .
H15B H 0.7701 0.6600 0.3336 0.027 Uiso 1 1 calc R . . . .
C16 C 0.01915(17) 0.2651(3) 0.83188(17) 0.0234(4) Uani 1 1 d . . . . .
H16 H -0.0259 0.1475 0.7905 0.028 Uiso 1 1 calc R . . . .
C17 C 0.90575(17) 0.6316(3) 0.53233(17) 0.0233(4) Uani 1 1 d . . . . .
H17A H 0.9877 0.5495 0.5800 0.028 Uiso 1 1 calc R . . . .
H17B H 0.9351 0.7698 0.5311 0.028 Uiso 1 1 calc R . . . .

loop_
_atom_site_aniso_label
_atom_site_aniso_U_11
_atom_site_aniso_U_22
_atom_site_aniso_U_33
_atom_site_aniso_U_23
_atom_site_aniso_U_13
_atom_site_aniso_U_12
O1 0.0290(6) 0.0184(7) 0.0238(6) -0.0042(5) 0.0119(5) -0.0066(5)
O2 0.0184(5) 0.0197(6) 0.0201(5) -0.0013(5) 0.0115(4) -0.0004(5)
O3 0.0239(6) 0.0200(7) 0.0263(6) -0.0025(5) 0.0092(5) -0.0080(5)
N1 0.0213(7) 0.0136(7) 0.0194(7) 0.0007(6) 0.0114(5) -0.0005(5)
N2 0.0178(6) 0.0193(7) 0.0209(6) -0.0018(6) 0.0111(5) -0.0042(6)
C1 0.0189(7) 0.0109(8) 0.0200(7) 0.0010(6) 0.0118(6) 0.0002(6)
C2 0.0221(7) 0.0127(8) 0.0159(6) -0.0004(6) 0.0084(6) -0.0012(6)
C3 0.0181(7) 0.0163(9) 0.0186(7) -0.0012(6) 0.0091(6) -0.0006(6)
C4 0.0144(6) 0.0174(9) 0.0204(7) -0.0010(6) 0.0076(6) 0.0005(6)
C5 0.0203(7) 0.0157(9) 0.0161(6) 0.0000(6) 0.0083(6) -0.0002(7)
C6 0.0192(7) 0.0123(8) 0.0192(7) 0.0011(6) 0.0102(6) 0.0006(6)
C7 0.0191(7) 0.0148(8) 0.0194(7) 0.0007(6) 0.0076(6) -0.0021(6)
C8 0.0182(7) 0.0150(8) 0.0190(7) 0.0001(6) 0.0077(6) -0.0003(6)
C9 0.0167(7) 0.0146(8) 0.0188(7) 0.0011(6) 0.0073(5) -0.0003(6)
C10 0.0165(7) 0.0206(9) 0.0270(7) -0.0030(7) 0.0116(6) 0.0012(6)
C11 0.0175(7) 0.0245(10) 0.0238(8) 0.0000(7) 0.0117(6) -0.0002(7)
C12 0.0262(8) 0.0204(9) 0.0191(7) -0.0007(6) 0.0118(6) 0.0004(7)
C13 0.0215(8) 0.0155(9) 0.0222(8) -0.0015(6) 0.0119(6) -0.0009(6)
C14 0.0173(7) 0.0154(8) 0.0179(7) -0.0013(6) 0.0072(6) -0.0014(6)
C15 0.0251(8) 0.0253(10) 0.0229(7) 0.0031(7) 0.0143(6) 0.0006(8)
C16 0.0198(8) 0.0247(11) 0.0280(8) -0.0024(7) 0.0119(6) -0.0025(7)
C17 0.0214(8) 0.0280(10) 0.0259(8) 0.0005(8) 0.0153(6) -0.0029(7)

loop_
_atom_type_symbol
_atom_type_description
_atom_type_scat_dispersion_real
_atom_type_scat_dispersion_imag
_atom_type_scat_source
C C 0.0181 0.0091 'International Tables Vol C Tables 4.2.6.8 and 6.1.1.4'
H H 0.0000 0.0000 'International Tables Vol C Tables 4.2.6.8 and 6.1.1.4'
N N 0.0311 0.0180 'International Tables Vol C Tables 4.2.6.8 and 6.1.1.4'
O O 0.0492 0.0322 'International Tables Vol C Tables 4.2.6.8 and 6.1.1.4'

loop_
_exptl_crystal_face_index_h
_exptl_crystal_face_index_k
_exptl_crystal_face_index_l
_exptl_crystal_face_perp_dist
-6 0 0 0.0333
6 0 0 0.0191
0 -4 -1 0.0936
4 0 -7 0.0522
4 1 -7 0.0499
3 3 -5 0.0625
2 4 -3 0.0836
-4 -1 7 0.0598
1 -4 1 0.0976
4 1 4 0.0692
-1 4 -1 0.1139
6 1 -4 0.0374
5 3 -3 0.0549
-7 0 4 0.0550
-4 0 7 0.0657
6 1 -5 0.0388
6 0 -5 0.0414
6 2 -4 0.0419
0 -1 6 0.0598

loop_
_geom_angle_atom_site_label_1
_geom_angle_atom_site_label_2
_geom_angle_atom_site_label_3
_geom_angle
_geom_angle_site_symmetry_1
_geom_angle_site_symmetry_3
C1 O2 C10 117.13(11) . .
C3 N1 H1 112.9(14) . .
C4 N1 H1 113.7(14) . .
C4 N1 C3 133.28(15) . .
C7 N2 C14 125.23(13) . .
C7 N2 C17 121.95(14) . .
C17 N2 C14 112.25(13) . .
O2 C1 C2 115.23(13) . .
O2 C1 C9 124.46(13) . .
C2 C1 C9 120.31(14) . .
C1 C2 H2 120.0 . .
C8 C2 C1 120.03(14) . .
C8 C2 H2 120.0 . .
N1 C3 H3 108.2 . .
N1 C3 C6 108.85(13) . .
N1 C3 C13 113.84(12) . .
C6 C3 H3 108.2 . .
C6 C3 C13 109.32(13) . .
C13 C3 H3 108.2 . .
O1 C4 N1 120.25(16) . .
O1 C4 C14 118.47(14) . .
N1 C4 C14 121.27(15) . .
C6 C5 H5 119.4 . .
C6 C5 C9 121.22(13) . .
C9 C5 H5 119.4 . .
C5 C6 C3 120.37(13) . .
C5 C6 C8 118.69(14) . .
C8 C6 C3 120.90(13) . .
O3 C7 N2 121.98(15) . .
O3 C7 C13 122.66(15) . .
N2 C7 C13 115.33(14) . .
C2 C8 C6 120.63(14) . .
C2 C8 H8 119.7 . .
C6 C8 H8 119.7 . .
C1 C9 C5 119.07(14) . .
C1 C9 H9 120.5 . .
C5 C9 H9 120.5 . .
O2 C10 H10A 109.1 . .
O2 C10 H10B 109.1 . .
O2 C10 C11 112.59(14) . .
H10A C10 H10B 107.8 . .
C11 C10 H10A 109.1 . .
C11 C10 H10B 109.1 . .
C16 C11 C10 178.87(19) . .
H12A C12 H12B 108.9 . .
C14 C12 H12A 110.9 . .
C14 C12 H12B 110.9 . .
C15 C12 H12A 110.9 . .
C15 C12 H12B 110.9 . .
C15 C12 C14 104.24(14) . .
C3 C13 H13A 109.1 . .
C3 C13 H13B 109.1 . .
C7 C13 C3 112.57(13) . .
C7 C13 H13A 109.1 . .
C7 C13 H13B 109.1 . .
H13A C13 H13B 107.8 . .
N2 C14 C4 116.49(13) . .
N2 C14 C12 102.77(13) . .
N2 C14 H14 108.9 . .
C4 C14 C12 110.66(14) . .
C4 C14 H14 108.9 . .
C12 C14 H14 108.9 . .
C12 C15 H15A 111.3 . .
C12 C15 H15B 111.3 . .
H15A C15 H15B 109.2 . .
C17 C15 C12 102.39(13) . .
C17 C15 H15A 111.3 . .
C17 C15 H15B 111.3 . .
C11 C16 H16 180.0 . .
N2 C17 C15 102.87(13) . .
N2 C17 H17A 111.2 . .
N2 C17 H17B 111.2 . .
C15 C17 H17A 111.2 . .
C15 C17 H17B 111.2 . .
H17A C17 H17B 109.1 . .

loop_
_geom_bond_atom_site_label_1
_geom_bond_atom_site_label_2
_geom_bond_distance
_geom_bond_site_symmetry_2
O1 C4 1.233(2) .
O2 C1 1.3796(17) .
O2 C10 1.4395(19) .
O3 C7 1.235(2) .
N1 H1 0.889(19) .
N1 C3 1.469(2) .
N1 C4 1.347(2) .
N2 C7 1.341(2) .
N2 C14 1.471(2) .
N2 C17 1.4683(19) .
C1 C2 1.389(2) .
C1 C9 1.391(2) .
C2 H2 0.9500 .
C2 C8 1.386(2) .
C3 H3 1.0000 .
C3 C6 1.5206(19) .
C3 C13 1.533(2) .
C4 C14 1.530(2) .
C5 H5 0.9500 .
C5 C6 1.392(2) .
C5 C9 1.395(2) .
C6 C8 1.395(2) .
C7 C13 1.509(2) .
C8 H8 0.9500 .
C9 H9 0.9500 .
C10 H10A 0.9900 .
C10 H10B 0.9900 .
C10 C11 1.468(3) .
C11 C16 1.196(3) .
C12 H12A 0.9900 .
C12 H12B 0.9900 .
C12 C14 1.536(2) .
C12 C15 1.525(2) .
C13 H13A 0.9900 .
C13 H13B 0.9900 .
C14 H14 1.0000 .
C15 H15A 0.9900 .
C15 H15B 0.9900 .
C15 C17 1.520(2) .
C16 H16 0.9500 .
C17 H17A 0.9900 .
C17 H17B 0.9900 .

loop_
_exptl_oxdiff_crystal_face_indexfrac_h
_exptl_oxdiff_crystal_face_indexfrac_k
_exptl_oxdiff_crystal_face_indexfrac_l
_exptl_oxdiff_crystal_face_x
_exptl_oxdiff_crystal_face_y
_exptl_oxdiff_crystal_face_z
-5.9993 -0.0001 -0.0007 -0.0347 0.9505 0.0084
5.9993 0.0001 0.0007 0.0347 -0.9505 -0.0084
0.0011 -4.0008 -1.0022 0.0853 0.0700 -0.9137
4.0001 0.0017 -6.9991 0.9947 -0.1837 -0.0601
3.9999 1.0020 -6.9985 1.0080 -0.1851 0.1663
2.9993 3.0020 -4.9976 0.7514 -0.1581 0.6363
1.9990 4.0018 -2.9973 0.4814 -0.1297 0.8797
-3.9999 -1.0020 6.9985 -1.0080 0.1851 -0.1663
1.0008 -4.0013 0.9978 -0.1865 -0.2170 -0.8995
3.9990 0.9994 4.0008 -0.5186 -0.8922 0.2521
-1.0008 4.0013 -0.9978 0.1865 0.2170 0.8995
5.9994 1.0013 -3.9985 0.6032 -0.6948 0.1869
4.9989 3.0016 -2.9975 0.4854 -0.6035 0.6491
-6.9995 -0.0010 3.9989 -0.5957 0.8518 0.0409
-4.0001 -0.0017 6.9991 -0.9947 0.1837 0.0601
5.9995 1.0015 -4.9984 0.7420 -0.6305 0.1791
5.9997 0.0012 -4.9990 0.7287 -0.6291 -0.0473
5.9991 2.0015 -3.9979 0.6166 -0.6962 0.4134
-0.0002 -1.0017 5.9991 -0.8461 -0.3843 -0.1797
